data_7242192
loop_
_publ_author_name
'Jamadar, Akshoy'
'Karan, Chandan Kumar'
'Biswas, Subhendu'
'Das, Anindita'

_publ_section_title
;
 Structural influence on stimuli-responsive halogen-bonded luminescent
 supramolecular polymers from heteroditopic isomers
;
_journal_issue 8
_journal_name_full CrystEngComm
_journal_page_first 1695
_journal_page_last 1699
_journal_paper_doi 10.1039/D1CE00101A
_journal_volume 23
_journal_year 2021
_chemical_formula_moiety 'C15 H6 F4 I N O'
_chemical_formula_sum 'C15 H6 F4 I N O'
_chemical_formula_weight 419.11
_space_group_crystal_system monoclinic
_space_group_IT_number 14
_space_group_name_Hall '-P 2ybc'
_space_group_name_H-M_alt 'P 1 21/c 1'
_atom_sites_solution_hydrogens geom
_audit_creation_method SHELXL-2018/1
_audit_update_record
;
2020-08-21 deposited with the CCDC.	2021-01-27 downloaded from the CCDC.
;
_cell_angle_alpha 90
_cell_angle_beta 102.908(5)
_cell_angle_gamma 90
_cell_formula_units_Z 4
_cell_length_a 11.6686(18)
_cell_length_b 4.5292(7)
_cell_length_c 25.933(4)
_cell_measurement_reflns_used 12588
_cell_measurement_temperature 161(2)
_cell_measurement_theta_max 27.233
_cell_measurement_theta_min 2.663
_cell_volume 1335.9(4)
_computing_structure_refinement 'SHELXL-2018/1 (Sheldrick, 2018)'
_computing_structure_solution 'SHELXT 2014/5 (Sheldrick, 2014)'
_diffrn_ambient_temperature 161(2)
_diffrn_measured_fraction_theta_full 0.998
_diffrn_measured_fraction_theta_max 0.994
_diffrn_measurement_device_type 'Bruker D8VENTURE with PHOTON II Detector'
_diffrn_measurement_method 'phi, omega and kappa scan'
_diffrn_radiation_type MoK\a
_diffrn_radiation_wavelength 0.71073
_diffrn_reflns_av_R_equivalents 0.1004
_diffrn_reflns_av_unetI/netI 0.0784
_diffrn_reflns_Laue_measured_fraction_full 0.998
_diffrn_reflns_Laue_measured_fraction_max 0.994
_diffrn_reflns_limit_h_max 15
_diffrn_reflns_limit_h_min -14
_diffrn_reflns_limit_k_max 5
_diffrn_reflns_limit_k_min -5
_diffrn_reflns_limit_l_max 25
_diffrn_reflns_limit_l_min -33
_diffrn_reflns_number 12588
_diffrn_reflns_point_group_measured_fraction_full 0.998
_diffrn_reflns_point_group_measured_fraction_max 0.994
_diffrn_reflns_theta_full 25.242
_diffrn_reflns_theta_max 27.233
_diffrn_reflns_theta_min 2.663
_diffrn_source Micro-focus
_exptl_absorpt_coefficient_mu 2.445
_exptl_crystal_colour colourless
_exptl_crystal_density_diffrn 2.084
_exptl_crystal_description needle
_exptl_crystal_F_000 800
_exptl_crystal_size_max 0.200
_exptl_crystal_size_mid 0.200
_exptl_crystal_size_min 0.200
_refine_diff_density_max 2.333
_refine_diff_density_min -2.214
_refine_diff_density_rms 0.290
_refine_ls_extinction_method none
_refine_ls_goodness_of_fit_ref 1.249
_refine_ls_hydrogen_treatment constr
_refine_ls_matrix_type full
_refine_ls_number_parameters 199
_refine_ls_number_reflns 2953
_refine_ls_number_restraints 0
_refine_ls_restrained_S_all 1.249
_refine_ls_R_factor_all 0.1034
_refine_ls_R_factor_gt 0.0930
_refine_ls_shift/su_max 0.000
_refine_ls_shift/su_mean 0.000
_refine_ls_structure_factor_coef Fsqd
_refine_ls_weighting_details 'w=1/[\s^2^(Fo^2^)+(0.0001P)^2^+58.3568P] where P=(Fo^2^+2Fc^2^)/3'
_refine_ls_weighting_scheme calc
_refine_ls_wR_factor_gt 0.2381
_refine_ls_wR_factor_ref 0.2430
_reflns_Friedel_coverage 0.000
_reflns_number_gt 2529
_reflns_number_total 2953
_reflns_threshold_expression 'I > 2\s(I)'
_cod_data_source_file d1ce00101a2.cif
_cod_data_source_block shelx
_cod_depositor_comments 'Adding full bibliography for 7242192--7242194.cif.'
_cod_original_sg_symbol_H-M 'P 21/c'
_cod_database_code 7242192
_shelx_shelxl_version_number 2018/1
_shelx_space_group_comment
;
The symmetry employed for this shelxl refinement is uniquely defined
by the following loop, which should always be used as a source of
symmetry information in preference to the above space-group names.
They are only intended as comments.
;

loop_
_space_group_symop_operation_xyz
'x, y, z'
'-x, y+1/2, -z+1/2'
'-x, -y, -z'
'x, -y-1/2, z-1/2'

loop_
_atom_site_label
_atom_site_type_symbol
_atom_site_fract_x
_atom_site_fract_y
_atom_site_fract_z
_atom_site_U_iso_or_equiv
_atom_site_adp_type
_atom_site_occupancy
_atom_site_site_symmetry_order
_atom_site_calc_flag
_atom_site_refinement_flags_posn
_atom_site_refinement_flags_adp
_atom_site_refinement_flags_occupancy
_atom_site_disorder_assembly
_atom_site_disorder_group
I1 I 0.25414(8) 0.0421(2) 0.91450(3) 0.0294(3) Uani 1 1 d . . . . .
F1 F 0.0863(7) 0.780(2) 0.7508(3) 0.035(2) Uani 1 1 d . . . . .
F2 F 0.0788(8) 0.489(2) 0.8414(3) 0.041(2) Uani 1 1 d . . . . .
O1 O 0.2701(9) 0.679(2) 0.7020(3) 0.031(2) Uani 1 1 d . . . . .
F4 F 0.4271(7) 0.239(2) 0.7405(3) 0.035(2) Uani 1 1 d . . . . .
F3 F 0.4206(7) -0.042(2) 0.8315(3) 0.038(2) Uani 1 1 d . . . . .
N1 N 0.2795(11) 0.697(3) 0.5172(4) 0.033(3) Uani 1 1 d . . . . .
C1 C 0.2521(12) 0.227(3) 0.8399(5) 0.026(3) Uani 1 1 d . . . . .
C2 C 0.1668(11) 0.425(3) 0.8185(5) 0.024(3) Uani 1 1 d . . . . .
C3 C 0.1703(12) 0.573(3) 0.7708(5) 0.026(3) Uani 1 1 d . . . . .
C4 C 0.2603(14) 0.522(3) 0.7434(5) 0.032(3) Uani 1 1 d . . . . .
C5 C 0.2242(13) 0.565(3) 0.6507(5) 0.029(3) Uani 1 1 d . . . . .
C6 C 0.2784(12) 0.686(3) 0.6115(5) 0.026(3) Uani 1 1 d . . . . .
C7 C 0.3698(12) 0.886(3) 0.6215(5) 0.029(3) Uani 1 1 d . . . . .
H7 H 0.401066 0.952380 0.656586 0.035 Uiso 1 1 calc R U . . .
C8 C 0.4145(13) 0.987(4) 0.5811(6) 0.033(3) Uani 1 1 d . . . . .
H8 H 0.477031 1.125936 0.587149 0.040 Uiso 1 1 calc R U . . .
C9 C 0.3650(13) 0.878(4) 0.5285(6) 0.035(3) Uani 1 1 d . . . . .
H9 H 0.398353 0.945969 0.500448 0.042 Uiso 1 1 calc R U . . .
C11 C 0.2331(12) 0.587(3) 0.5592(5) 0.029(3) Uani 1 1 d . . . . .
C12 C 0.1380(13) 0.386(4) 0.5474(6) 0.036(3) Uani 1 1 d . . . . .
H12 H 0.107393 0.325029 0.511949 0.044 Uiso 1 1 calc R U . . .
C13 C 0.0909(13) 0.280(4) 0.5871(6) 0.036(3) Uani 1 1 d . . . . .
H13 H 0.027191 0.144112 0.579118 0.043 Uiso 1 1 calc R U . . .
C14 C 0.1351(13) 0.368(3) 0.6399(6) 0.034(3) Uani 1 1 d . . . . .
H14 H 0.102764 0.289490 0.667564 0.040 Uiso 1 1 calc R U . . .
C15 C 0.3410(11) 0.300(3) 0.7657(5) 0.025(3) Uani 1 1 d . . . . .
C16 C 0.3383(11) 0.162(3) 0.8128(5) 0.025(3) Uani 1 1 d . . . . .

loop_
_atom_site_aniso_label
_atom_site_aniso_U_11
_atom_site_aniso_U_22
_atom_site_aniso_U_33
_atom_site_aniso_U_23
_atom_site_aniso_U_13
_atom_site_aniso_U_12
I1 0.0368(5) 0.0335(5) 0.0184(4) 0.0015(4) 0.0072(3) -0.0031(4)
F1 0.028(4) 0.047(5) 0.027(4) 0.000(4) -0.001(3) 0.008(4)
F2 0.037(5) 0.054(6) 0.035(5) -0.007(4) 0.015(4) 0.010(4)
O1 0.047(6) 0.032(5) 0.014(4) 0.003(4) 0.006(4) -0.011(5)
F4 0.037(5) 0.047(5) 0.028(4) -0.004(4) 0.022(4) -0.001(4)
F3 0.035(4) 0.044(5) 0.035(5) 0.007(4) 0.007(4) 0.010(4)
N1 0.044(7) 0.040(7) 0.016(5) -0.003(5) 0.010(5) -0.001(6)
C1 0.031(7) 0.035(7) 0.013(5) 0.000(5) 0.008(5) -0.003(6)
C2 0.016(6) 0.022(6) 0.034(7) -0.011(5) 0.005(5) 0.003(5)
C3 0.028(7) 0.027(7) 0.020(6) -0.003(5) 0.001(5) 0.012(6)
C4 0.045(8) 0.030(7) 0.024(6) 0.013(6) 0.014(6) -0.011(7)
C5 0.040(8) 0.028(7) 0.020(6) -0.006(5) 0.006(5) -0.001(6)
C6 0.030(7) 0.029(7) 0.014(6) 0.003(5) -0.001(5) 0.008(6)
C7 0.035(7) 0.029(7) 0.022(6) -0.006(5) 0.004(5) -0.002(6)
C8 0.032(7) 0.037(8) 0.032(7) -0.001(6) 0.012(6) -0.006(6)
C9 0.038(8) 0.043(9) 0.027(7) 0.003(6) 0.013(6) -0.002(7)
C11 0.025(7) 0.036(8) 0.029(7) -0.008(6) 0.010(5) -0.003(6)
C12 0.034(8) 0.041(9) 0.033(8) -0.010(7) 0.003(6) 0.000(7)
C13 0.029(7) 0.044(9) 0.031(8) -0.001(6) -0.003(6) -0.008(7)
C14 0.036(8) 0.035(8) 0.029(7) 0.003(6) 0.008(6) -0.003(7)
C15 0.027(6) 0.033(7) 0.016(6) -0.005(5) 0.009(5) 0.001(6)
C16 0.019(6) 0.030(7) 0.025(6) -0.003(5) 0.002(5) 0.002(5)

loop_
_atom_type_symbol
_atom_type_description
_atom_type_scat_dispersion_real
_atom_type_scat_dispersion_imag
_atom_type_scat_source
C C 0.0033 0.0016 'International Tables Vol C Tables 4.2.6.8 and 6.1.1.4'
H H 0.0000 0.0000 'International Tables Vol C Tables 4.2.6.8 and 6.1.1.4'
N N 0.0061 0.0033 'International Tables Vol C Tables 4.2.6.8 and 6.1.1.4'
O O 0.0106 0.0060 'International Tables Vol C Tables 4.2.6.8 and 6.1.1.4'
F F 0.0171 0.0103 'International Tables Vol C Tables 4.2.6.8 and 6.1.1.4'
I I -0.4742 1.8119 'International Tables Vol C Tables 4.2.6.8 and 6.1.1.4'

loop_
_geom_angle_atom_site_label_1
_geom_angle_atom_site_label_2
_geom_angle_atom_site_label_3
_geom_angle
_geom_angle_site_symmetry_1
_geom_angle_site_symmetry_3
_geom_angle_publ_flag
C4 O1 C5 119.2(12) . . ?
C9 N1 C11 117.7(12) . . ?
C2 C1 C16 118.7(12) . . ?
C2 C1 I1 119.6(10) . . ?
C16 C1 I1 121.6(10) . . ?
F2 C2 C1 121.9(13) . . ?
F2 C2 C3 117.6(11) . . ?
C1 C2 C3 120.5(12) . . ?
F1 C3 C4 118.1(12) . . ?
F1 C3 C2 119.7(11) . . ?
C4 C3 C2 122.1(12) . . ?
O1 C4 C3 122.3(14) . . ?
O1 C4 C15 123.3(13) . . ?
C3 C4 C15 114.4(11) . . ?
C14 C5 O1 123.2(13) . . ?
C14 C5 C6 123.3(13) . . ?
O1 C5 C6 113.4(12) . . ?
C7 C6 C11 119.8(13) . . ?
C7 C6 C5 124.4(12) . . ?
C11 C6 C5 115.8(13) . . ?
C8 C7 C6 119.5(13) . . ?
C8 C7 H7 120.3 . . ?
C6 C7 H7 120.3 . . ?
C7 C8 C9 118.4(14) . . ?
C7 C8 H8 120.8 . . ?
C9 C8 H8 120.8 . . ?
N1 C9 C8 124.3(13) . . ?
N1 C9 H9 117.8 . . ?
C8 C9 H9 117.8 . . ?
N1 C11 C6 120.2(13) . . ?
N1 C11 C12 118.6(13) . . ?
C6 C11 C12 121.2(13) . . ?
C13 C12 C11 119.7(14) . . ?
C13 C12 H12 120.2 . . ?
C11 C12 H12 120.2 . . ?
C12 C13 C14 120.9(14) . . ?
C12 C13 H13 119.6 . . ?
C14 C13 H13 119.6 . . ?
C5 C14 C13 119.1(14) . . ?
C5 C14 H14 120.4 . . ?
C13 C14 H14 120.4 . . ?
F4 C15 C16 120.4(12) . . ?
F4 C15 C4 116.7(12) . . ?
C16 C15 C4 122.8(12) . . ?
F3 C16 C15 118.4(12) . . ?
F3 C16 C1 120.4(12) . . ?
C15 C16 C1 121.3(12) . . ?

loop_
_geom_bond_atom_site_label_1
_geom_bond_atom_site_label_2
_geom_bond_distance
_geom_bond_site_symmetry_2
_geom_bond_publ_flag
I1 C1 2.103(13) . ?
F1 C3 1.369(15) . ?
F2 C2 1.329(14) . ?
O1 C4 1.312(15) . ?
O1 C5 1.413(15) . ?
F4 C15 1.344(14) . ?
F3 C16 1.344(15) . ?
N1 C9 1.27(2) . ?
N1 C11 1.409(18) . ?
C1 C2 1.364(19) . ?
C1 C16 1.380(18) . ?
C2 C3 1.415(19) . ?
C3 C4 1.412(19) . ?
C4 C15 1.41(2) . ?
C5 C14 1.35(2) . ?
C5 C6 1.423(19) . ?
C6 C7 1.38(2) . ?
C6 C11 1.413(18) . ?
C7 C8 1.35(2) . ?
C7 H7 0.9500 . ?
C8 C9 1.44(2) . ?
C8 H8 0.9500 . ?
C9 H9 0.9500 . ?
C11 C12 1.42(2) . ?
C12 C13 1.36(2) . ?
C12 H12 0.9500 . ?
C13 C14 1.41(2) . ?
C13 H13 0.9500 . ?
C14 H14 0.9500 . ?
C15 C16 1.378(18) . ?

loop_
_geom_hbond_atom_site_label_D
_geom_hbond_atom_site_label_H
_geom_hbond_atom_site_label_A
_geom_hbond_distance_DH
_geom_hbond_distance_HA
_geom_hbond_distance_DA
_geom_hbond_angle_DHA
_geom_hbond_site_symmetry_A
_geom_hbond_publ_flag
C8 H8 F3 0.95 2.65 3.382(17) 134.5 2_666 yes
C14 H14 F2 0.95 2.48 3.153(17) 127.4 2_546 yes

loop_
_geom_torsion_atom_site_label_1
_geom_torsion_atom_site_label_2
_geom_torsion_atom_site_label_3
_geom_torsion_atom_site_label_4
_geom_torsion
_geom_torsion_site_symmetry_1
_geom_torsion_site_symmetry_2
_geom_torsion_site_symmetry_3
_geom_torsion_site_symmetry_4
_geom_torsion_publ_flag
C16 C1 C2 F2 177.3(12) . . . . ?
I1 C1 C2 F2 -5.4(18) . . . . ?
C16 C1 C2 C3 -3(2) . . . . ?
I1 C1 C2 C3 174.0(10) . . . . ?
F2 C2 C3 F1 1.8(19) . . . . ?
C1 C2 C3 F1 -177.7(12) . . . . ?
F2 C2 C3 C4 179.8(13) . . . . ?
C1 C2 C3 C4 0(2) . . . . ?
C5 O1 C4 C3 -98.1(17) . . . . ?
C5 O1 C4 C15 85.0(18) . . . . ?
F1 C3 C4 O1 5(2) . . . . ?
C2 C3 C4 O1 -173.3(13) . . . . ?
F1 C3 C4 C15 -178.2(12) . . . . ?
C2 C3 C4 C15 4(2) . . . . ?
C4 O1 C5 C14 26(2) . . . . ?
C4 O1 C5 C6 -156.2(13) . . . . ?
C14 C5 C6 C7 -179.6(14) . . . . ?
O1 C5 C6 C7 2(2) . . . . ?
C14 C5 C6 C11 0(2) . . . . ?
O1 C5 C6 C11 -177.9(12) . . . . ?
C11 C6 C7 C8 0(2) . . . . ?
C5 C6 C7 C8 -179.8(14) . . . . ?
C6 C7 C8 C9 -1(2) . . . . ?
C11 N1 C9 C8 -2(2) . . . . ?
C7 C8 C9 N1 2(2) . . . . ?
C9 N1 C11 C6 2(2) . . . . ?
C9 N1 C11 C12 180.0(14) . . . . ?
C7 C6 C11 N1 -1(2) . . . . ?
C5 C6 C11 N1 179.1(13) . . . . ?
C7 C6 C11 C12 -178.9(14) . . . . ?
C5 C6 C11 C12 1(2) . . . . ?
N1 C11 C12 C13 -179.3(15) . . . . ?
C6 C11 C12 C13 -1(2) . . . . ?
C11 C12 C13 C14 0(2) . . . . ?
O1 C5 C14 C13 176.5(14) . . . . ?
C6 C5 C14 C13 -1(2) . . . . ?
C12 C13 C14 C5 1(2) . . . . ?
O1 C4 C15 F4 -4(2) . . . . ?
C3 C4 C15 F4 178.7(12) . . . . ?
O1 C4 C15 C16 171.8(14) . . . . ?
C3 C4 C15 C16 -5(2) . . . . ?
F4 C15 C16 F3 -2.7(19) . . . . ?
C4 C15 C16 F3 -178.5(13) . . . . ?
F4 C15 C16 C1 178.6(13) . . . . ?
C4 C15 C16 C1 3(2) . . . . ?
C2 C1 C16 F3 -176.9(12) . . . . ?
I1 C1 C16 F3 5.9(18) . . . . ?
C2 C1 C16 C15 2(2) . . . . ?
I1 C1 C16 C15 -175.3(10) . . . . ?
